data_7224533
loop_
_publ_author_name
'Zhu, Yu'
'Fang, Wei-Hui'
'Wei, Qi'
'Yang, Guo-Yu'

_publ_section_title
;
 Extended hybrid architectures based on tetra-CoIIsandwiched
 polyoxotungstates
;
_journal_issue 15
_journal_name_full CrystEngComm
_journal_page_first 2712
_journal_paper_doi 10.1039/C6CE00374E
_journal_volume 18
_journal_year 2016
_chemical_formula_sum 'C30 H108 Co10 N20 O72 Si2 W18'
_chemical_formula_weight 5856.14
_chemical_name_systematic
; 
 ? 
;
_space_group_IT_number 2
_symmetry_cell_setting triclinic
_symmetry_space_group_name_Hall '-P 1'
_symmetry_space_group_name_H-M 'P -1'
_atom_sites_solution_hydrogens geom
_atom_sites_solution_primary direct
_atom_sites_solution_secondary difmap
_audit_creation_method SHELXL-97
_audit_update_record
;
2013-05-24 deposited with the CCDC.
2016-03-07 downloaded from the CCDC.
;
_cell_angle_alpha 95.690(2)
_cell_angle_beta 109.650(2)
_cell_angle_gamma 92.242(2)
_cell_formula_units_Z 1
_cell_length_a 12.0203(2)
_cell_length_b 14.7565(4)
_cell_length_c 16.2297(4)
_cell_measurement_reflns_used 15412
_cell_measurement_temperature 293(2)
_cell_measurement_theta_max 29.3909
_cell_measurement_theta_min 2.9236
_cell_volume 2689.70(11)
_computing_cell_refinement 'CrysAlisPro, Agilent Technologies,Version 1.171.36.20(release 27-06-2012 CrysAlis171 .NET)'
_computing_data_collection 'CrysAlisPro, Agilent Technologies,Version 1.171.36.20(release 27-06-2012 CrysAlis171 .NET)'
_computing_data_reduction 'CrysAlisPro, Agilent Technologies,Version 1.171.36.20(release 27-06-2012 CrysAlis171 .NET)'
_computing_molecular_graphics SHELXTL
_computing_publication_material SHELXTL
_computing_structure_refinement 'SHELXL-97 (Sheldrick, 1997)'
_computing_structure_solution 'SHELXS-97 (Sheldrick, 1990)'
_diffrn_ambient_temperature 293(2)
_diffrn_detector_area_resol_mean 10.3503
_diffrn_measured_fraction_theta_full 0.998
_diffrn_measured_fraction_theta_max 0.998
_diffrn_measurement_device_type 'SuperNova, Dual, Cu at zero, Atlas'
_diffrn_measurement_method CCD_Profile_fitting
_diffrn_radiation_monochromator graphite
_diffrn_radiation_source 'fine-focus sealed tube'
_diffrn_radiation_type MoK\a
_diffrn_radiation_wavelength 0.71073
_diffrn_reflns_av_R_equivalents 0.0396
_diffrn_reflns_av_sigmaI/netI 0.0446
_diffrn_reflns_limit_h_max 14
_diffrn_reflns_limit_h_min -13
_diffrn_reflns_limit_k_max 14
_diffrn_reflns_limit_k_min -17
_diffrn_reflns_limit_l_max 19
_diffrn_reflns_limit_l_min -16
_diffrn_reflns_number 23690
_diffrn_reflns_theta_full 25.00
_diffrn_reflns_theta_max 25.00
_diffrn_reflns_theta_min 2.93
_diffrn_standards_decay_% none
_diffrn_standards_interval_count none
_diffrn_standards_interval_time none
_diffrn_standards_number none
_exptl_absorpt_coefficient_mu 20.771
_exptl_absorpt_correction_T_max 1.00000
_exptl_absorpt_correction_T_min 0.45487
_exptl_absorpt_correction_type multi-scan
_exptl_absorpt_process_details 'SADABS (Sheldrick, 1996)'
_exptl_crystal_colour red
_exptl_crystal_density_diffrn 3.615
_exptl_crystal_density_method 'not measured'
_exptl_crystal_description Prism
_exptl_crystal_F_000 2634
_exptl_crystal_size_max 0.2
_exptl_crystal_size_mid 0.15
_exptl_crystal_size_min 0.15
_refine_diff_density_max 1.997
_refine_diff_density_min -3.440
_refine_diff_density_rms 0.259
_refine_ls_extinction_method none
_refine_ls_goodness_of_fit_ref 1.048
_refine_ls_hydrogen_treatment mixed
_refine_ls_matrix_type full
_refine_ls_number_parameters 649
_refine_ls_number_reflns 9469
_refine_ls_number_restraints 23
_refine_ls_restrained_S_all 1.057
_refine_ls_R_factor_all 0.0365
_refine_ls_R_factor_gt 0.0297
_refine_ls_shift/su_max 0.003
_refine_ls_shift/su_mean 0.000
_refine_ls_structure_factor_coef Fsqd
_refine_ls_weighting_details 'calc w=1/[\s^2^(Fo^2^)+(0.0297P)^2^+13.4698P] where P=(Fo^2^+2Fc^2^)/3'
_refine_ls_weighting_scheme calc
_refine_ls_wR_factor_gt 0.0714
_refine_ls_wR_factor_ref 0.0756
_reflns_number_gt 8307
_reflns_number_total 9469
_reflns_threshold_expression >2sigma(I)
_cod_data_source_file c6ce00374e2.cif
_cod_data_source_block 2
_cod_depositor_comments
;
The following automatic conversions were performed:

'_exptl_absorpt_correction_type' value 'Multi-scan' changed to
'multi-scan' according to
/usr/data/users/saulius/crontab/automatic-downloads/rss-feeds/RSC/lib/dictionaries/cif_core.dic
dictionary named 'cif_core.dic' version 2.4.2 from 2011-04-26.

Automatic conversion script
Id: cif_fix_values 4268 2015-11-12 08:31:59Z antanas 

 Adding full bibliography for 7224532--7224534.cif.
;
_cod_original_sg_symbol_H-M P-1
_cod_database_code 7224533

loop_
_symmetry_equiv_pos_as_xyz
'x, y, z'
'-x, -y, -z'

loop_
_atom_site_label
_atom_site_type_symbol
_atom_site_fract_x
_atom_site_fract_y
_atom_site_fract_z
_atom_site_U_iso_or_equiv
_atom_site_adp_type
_atom_site_occupancy
_atom_site_symmetry_multiplicity
_atom_site_calc_flag
_atom_site_refinement_flags
W1 W 0.47375(3) 0.91497(3) 0.23958(2) 0.01598(9) Uani 1 1 d .
W2 W 0.01265(3) 0.69316(2) 0.01934(2) 0.01633(9) Uani 1 1 d .
W3 W 0.31305(3) 0.69297(3) 0.11476(2) 0.01645(9) Uani 1 1 d .
W4 W 0.27819(3) 0.78020(3) 0.32729(2) 0.01879(9) Uani 1 1 d .
W5 W 0.35179(3) 1.02344(2) 0.05808(2) 0.01318(9) Uani 1 1 d .
W6 W 0.18934(3) 0.80329(2) -0.06848(2) 0.01417(9) Uani 1 1 d .
W7 W 0.31941(3) 1.10465(3) 0.24708(2) 0.01639(9) Uani 1 1 d .
W8 W -0.02195(3) 0.77785(3) 0.22975(2) 0.01761(9) Uani 1 1 d .
W9 W 0.13121(3) 0.97215(3) 0.33612(2) 0.01742(9) Uani 1 1 d .
Si1 Si 0.15595(18) 0.89830(15) 0.13179(15) 0.0098(5) Uani 1 1 d .
Co1 Co 0.47510(10) 0.83089(9) 0.04324(8) 0.0201(3) Uani 1 1 d .
Co2 Co 0.09499(10) 1.01927(8) -0.12984(8) 0.0153(3) Uani 1 1 d .
Co3 Co 0.06745(10) 1.09100(8) 0.05232(8) 0.0147(3) Uani 1 1 d .
Co4 Co 0.25541(11) 1.06472(11) 0.57079(9) 0.0285(3) Uani 1 1 d .
Co5 Co -0.01771(13) 0.58401(10) -0.16761(10) 0.0342(3) Uani 1 1 d .
O1 O 0.2813(5) 0.9607(4) 0.1574(4) 0.0143(13) Uani 1 1 d .
O2 O 0.3101(5) 0.7243(4) 0.0025(4) 0.0160(13) Uani 1 1 d .
O3 O 0.2020(5) 1.0490(4) 0.0035(4) 0.0158(13) Uani 1 1 d .
O4 O 0.3171(5) 0.8976(4) -0.0051(4) 0.0145(13) Uani 1 1 d .
O5 O -0.0787(5) 0.7806(4) -0.0193(4) 0.0175(13) Uani 1 1 d .
O6 O 0.4891(5) 0.9618(4) 0.1379(4) 0.0179(14) Uani 1 1 d .
O7 O 0.0205(5) 1.0211(4) 0.2546(4) 0.0200(14) Uani 1 1 d .
O8 O 0.1784(5) 1.1305(4) 0.1776(4) 0.0201(14) Uani 1 1 d .
O9 O 0.4631(5) 1.0320(4) 0.2889(4) 0.0209(14) Uani 1 1 d .
O10 O 0.0784(5) 0.7038(4) -0.0823(4) 0.0193(14) Uani 1 1 d .
O11 O 0.0826(5) 0.8882(4) -0.0910(4) 0.0163(13) Uani 1 1 d .
O12 O 0.2602(5) 1.0396(4) 0.3221(4) 0.0205(14) Uani 1 1 d .
O13 O 0.4014(5) 0.8603(4) 0.3090(4) 0.0197(14) Uani 1 1 d .
O14 O 0.0442(5) 0.9551(4) 0.0791(4) 0.0166(13) Uani 1 1 d .
O15 O 0.1659(5) 0.6281(4) 0.0635(4) 0.0212(14) Uani 1 1 d .
O16 O 0.3844(5) 1.1182(4) 0.1519(4) 0.0180(14) Uani 1 1 d .
O17 O 0.1418(5) 0.8685(4) 0.2229(4) 0.0165(13) Uani 1 1 d .
O18 O -0.1103(5) 0.8505(4) 0.1572(4) 0.0200(14) Uani 1 1 d .
O19 O 0.0192(5) 0.8688(4) 0.3293(4) 0.0203(14) Uani 1 1 d .
O20 O -0.0002(5) 0.6983(4) 0.1311(4) 0.0197(14) Uani 1 1 d .
O21 O 0.1326(5) 1.0294(5) 0.4357(4) 0.0226(15) Uani 1 1 d .
O22 O 0.4234(5) 0.8028(4) 0.1575(4) 0.0135(13) Uani 1 1 d .
O23 O 0.6216(5) 0.8993(4) 0.2944(4) 0.0213(14) Uani 1 1 d .
O24 O -0.0729(5) 0.5946(4) -0.0383(4) 0.0253(15) Uani 1 1 d .
O25 O 0.4242(5) 1.0733(4) -0.0035(4) 0.0216(14) Uani 1 1 d .
O26 O 0.1291(5) 0.7227(5) 0.3031(4) 0.0238(15) Uani 1 1 d .
O27 O 0.2487(5) 0.8820(5) 0.3916(4) 0.0230(15) Uani 1 1 d .
O28 O 0.1612(5) 0.8050(4) 0.0695(4) 0.0149(13) Uani 1 1 d .
O29 O 0.2188(5) 0.7839(5) -0.1655(4) 0.0258(16) Uani 1 1 d .
O30 O 0.4089(6) 0.6086(5) 0.1285(4) 0.0274(16) Uani 1 1 d .
O31 O -0.1237(5) 0.7083(5) 0.2525(4) 0.0278(16) Uani 1 1 d .
O32 O 0.3768(6) 1.2054(5) 0.3142(4) 0.0288(16) Uani 1 1 d .
O33 O 0.3642(6) 0.7227(5) 0.4096(4) 0.0322(17) Uani 1 1 d .
O34 O 0.2892(5) 0.7109(4) 0.2234(4) 0.0205(14) Uani 1 1 d .
OW1 O -0.031(2) 0.7844(13) -0.3164(19) 0.258(14) Uani 1 1 d .
OW2 O 0.2419(6) 0.9874(5) -0.1787(4) 0.0289(16) Uani 1 1 d .
N1 N 0.1829(9) 1.1926(8) 0.5776(7) 0.053(3) Uani 1 1 d .
H1C H 0.1125 1.1926 0.5343 0.064 Uiso 1 1 calc R
H1D H 0.1730 1.2061 0.6299 0.064 Uiso 1 1 calc R
N2 N 0.4908(7) 0.7470(6) -0.0663(6) 0.030(2) Uani 1 1 d .
H2B H 0.4217 0.7138 -0.0953 0.036 Uiso 1 1 calc R
H2C H 0.5064 0.7825 -0.1037 0.036 Uiso 1 1 calc R
N3 N 0.1226(7) 0.5041(6) -0.1095(6) 0.036(2) Uani 1 1 d .
H3A H 0.1487 0.5179 -0.0505 0.043 Uiso 1 1 calc R
H3E H 0.0972 0.4445 -0.1224 0.043 Uiso 1 1 calc R
N4 N 0.6307(8) 0.7689(7) 0.1087(7) 0.042(3) Uani 1 1 d .
H4A H 0.6902 0.8120 0.1362 0.050 Uiso 1 1 calc R
H4C H 0.6187 0.7364 0.1494 0.050 Uiso 1 1 calc R
N5 N 0.1415(7) 0.9941(7) 0.6176(6) 0.042(3) Uani 1 1 d .
H5A H 0.1643 1.0076 0.6765 0.050 Uiso 1 1 calc R
H5B H 0.0677 1.0117 0.5939 0.050 Uiso 1 1 calc R
N6 N 0.3292(8) 0.9392(7) 0.5690(6) 0.044(3) Uani 1 1 d .
H6A H 0.3151 0.9148 0.5130 0.052 Uiso 1 1 calc R
H6C H 0.4081 0.9467 0.5968 0.052 Uiso 1 1 calc R
N7 N 0.0769(10) 0.5946(7) -0.2571(7) 0.053(3) Uani 1 1 d .
H7A H 0.0266 0.5832 -0.3130 0.063 Uiso 1 1 calc R
H7B H 0.1115 0.6515 -0.2493 0.063 Uiso 1 1 calc R
N8 N -0.1430(8) 0.4712(7) -0.2200(7) 0.049(3) Uani 1 1 d D
H8A H -0.1206 0.4337 -0.2578 0.059 Uiso 1 1 calc R
H8D H -0.1473 0.4398 -0.1762 0.059 Uiso 1 1 calc R
N9 N -0.1611(9) 0.6596(7) -0.2258(8) 0.068(4) Uani 1 1 d D
H9A H -0.1751 0.6971 -0.1837 0.082 Uiso 1 1 calc R
H9C H -0.1432 0.6942 -0.2629 0.082 Uiso 1 1 calc R
N10 N 0.3650(8) 1.1410(9) 0.5212(7) 0.054(3) Uani 1 1 d .
H10A H 0.4394 1.1472 0.5602 0.065 Uiso 1 1 calc R
H10E H 0.3666 1.1106 0.4707 0.065 Uiso 1 1 calc R
C1 C 0.6612(13) 0.7104(12) 0.0457(11) 0.084(5) Uani 1 1 d U
H1A H 0.7325 0.7387 0.0407 0.100 Uiso 1 1 calc R
H1B H 0.6830 0.6542 0.0713 0.100 Uiso 1 1 calc R
C2 C 0.5845(15) 0.6863(12) -0.0378(11) 0.084(5) Uani 1 1 d U
H2A H 0.5359 0.6426 -0.0200 0.101 Uiso 1 1 calc R
C3 C 0.2669(17) 0.5507(13) -0.2774(13) 0.101(7) Uani 1 1 d .
H3B H 0.2323 0.5530 -0.3397 0.152 Uiso 1 1 calc R
H3C H 0.3230 0.5049 -0.2667 0.152 Uiso 1 1 calc R
H3D H 0.3065 0.6091 -0.2493 0.152 Uiso 1 1 calc R
C4 C 0.2702(15) 0.8727(13) 0.6177(14) 0.093(6) Uani 1 1 d .
H4B H 0.3069 0.8921 0.6810 0.111 Uiso 1 1 calc R
C5 C 0.1410(17) 0.8879(15) 0.5939(15) 0.104(6) Uani 1 1 d U
H5C H 0.1049 0.8543 0.6280 0.125 Uiso 1 1 calc R
H5D H 0.0988 0.8696 0.5316 0.125 Uiso 1 1 calc R
C6 C 0.2743(16) 1.2603(12) 0.5665(13) 0.092 Uiso 1 1 d DU
H6B H 0.3385 1.2718 0.6235 0.111 Uiso 1 1 calc R
C7 C 0.6063(17) 0.6218(14) -0.0984(15) 0.129(9) Uani 1 1 d .
H7C H 0.6692 0.5863 -0.0680 0.194 Uiso 1 1 calc R
H7D H 0.6287 0.6526 -0.1405 0.194 Uiso 1 1 calc R
H7E H 0.5359 0.5823 -0.1284 0.194 Uiso 1 1 calc R
C8 C -0.2624(16) 0.5040(12) -0.2672(13) 0.092 Uiso 1 1 d D
H8B H -0.2922 0.4720 -0.3265 0.110 Uiso 1 1 calc R
H8C H -0.3163 0.4866 -0.2374 0.110 Uiso 1 1 calc R
C9 C -0.2658(17) 0.6008(12) -0.2734(11) 0.098 Uiso 1 1 d D
H9B H -0.3331 0.6233 -0.2583 0.118 Uiso 1 1 calc R
C10 C 0.2925(16) 0.7650(13) 0.6021(13) 0.098 Uiso 1 1 d .
H10B H 0.2562 0.7305 0.6348 0.147 Uiso 1 1 calc R
H10C H 0.3761 0.7579 0.6219 0.147 Uiso 1 1 calc R
H10D H 0.2582 0.7432 0.5405 0.147 Uiso 1 1 calc R
C11 C 0.1691(13) 0.5268(10) -0.2401(10) 0.062(4) Uani 1 1 d .
H11A H 0.1305 0.4668 -0.2691 0.074 Uiso 1 1 calc R
C12 C 0.2151(15) 1.3457(12) 0.5523(12) 0.087 Uiso 1 1 d DU
H12A H 0.2678 1.3916 0.5439 0.131 Uiso 1 1 calc R
H12B H 0.1939 1.3659 0.6027 0.131 Uiso 1 1 calc R
H12C H 0.1449 1.3352 0.5009 0.131 Uiso 1 1 calc R
C13 C 0.3250(17) 1.2273(13) 0.5053(15) 0.098(6) Uani 1 1 d .
H13A H 0.3910 1.2692 0.5085 0.117 Uiso 1 1 calc R
H13B H 0.2670 1.2236 0.4464 0.117 Uiso 1 1 calc R
C14 C -0.2851(14) 0.6113(12) -0.3718(9) 0.095 Uiso 1 1 d D
H14A H -0.2865 0.6748 -0.3799 0.143 Uiso 1 1 calc R
H14B H -0.3591 0.5795 -0.4085 0.143 Uiso 1 1 calc R
H14C H -0.2216 0.5859 -0.3875 0.143 Uiso 1 1 calc R
C15 C 0.2179(11) 0.5218(9) -0.1427(10) 0.055(4) Uani 1 1 d .
H15A H 0.2715 0.4735 -0.1307 0.067 Uiso 1 1 calc R
H15B H 0.2622 0.5790 -0.1129 0.067 Uiso 1 1 calc R

loop_
_atom_site_aniso_label
_atom_site_aniso_U_11
_atom_site_aniso_U_22
_atom_site_aniso_U_33
_atom_site_aniso_U_23
_atom_site_aniso_U_13
_atom_site_aniso_U_12
W1 0.01246(18) 0.0203(2) 0.01397(19) 0.00205(15) 0.00290(14) 0.00116(14)
W2 0.01552(18) 0.01504(19) 0.0191(2) 0.00267(15) 0.00679(14) -0.00056(14)
W3 0.01684(19) 0.01507(19) 0.0189(2) 0.00374(15) 0.00739(14) 0.00225(14)
W4 0.01812(19) 0.0236(2) 0.0166(2) 0.00712(16) 0.00692(14) 0.00476(15)
W5 0.01130(17) 0.01441(19) 0.01453(19) 0.00249(15) 0.00521(13) 0.00030(14)
W6 0.01391(18) 0.01428(19) 0.01526(19) 0.00147(15) 0.00632(14) 0.00082(14)
W7 0.01463(18) 0.0187(2) 0.01444(19) -0.00051(15) 0.00391(14) 0.00116(14)
W8 0.01624(19) 0.0200(2) 0.0189(2) 0.00587(16) 0.00810(14) 0.00082(15)
W9 0.01621(19) 0.0241(2) 0.01263(19) 0.00295(16) 0.00538(14) 0.00389(15)
Si1 0.0098(11) 0.0093(12) 0.0115(12) 0.0024(10) 0.0049(9) 0.0016(9)
Co1 0.0168(6) 0.0220(7) 0.0250(7) 0.0078(6) 0.0101(5) 0.0035(5)
Co2 0.0144(6) 0.0177(7) 0.0141(6) 0.0031(5) 0.0050(5) 0.0012(5)
Co3 0.0135(6) 0.0159(6) 0.0144(6) 0.0024(5) 0.0044(5) 0.0005(5)
Co4 0.0199(7) 0.0459(9) 0.0198(7) 0.0029(6) 0.0068(5) 0.0042(6)
Co5 0.0427(9) 0.0249(8) 0.0308(8) -0.0002(7) 0.0084(6) -0.0004(6)
O1 0.013(3) 0.015(3) 0.017(3) 0.005(3) 0.007(2) 0.004(2)
O2 0.023(3) 0.016(3) 0.014(3) 0.007(3) 0.010(2) 0.009(3)
O3 0.012(3) 0.020(3) 0.018(3) 0.005(3) 0.007(2) 0.002(2)
O4 0.013(3) 0.013(3) 0.016(3) 0.000(3) 0.003(2) -0.002(2)
O5 0.012(3) 0.020(3) 0.020(3) 0.002(3) 0.005(2) -0.002(2)
O6 0.008(3) 0.020(3) 0.024(4) 0.005(3) 0.003(2) 0.002(2)
O7 0.019(3) 0.025(4) 0.016(3) 0.001(3) 0.006(3) 0.003(3)
O8 0.015(3) 0.022(4) 0.022(4) 0.002(3) 0.005(3) 0.000(3)
O9 0.016(3) 0.029(4) 0.018(3) 0.006(3) 0.005(2) 0.004(3)
O10 0.022(3) 0.019(3) 0.015(3) -0.003(3) 0.006(3) -0.007(3)
O11 0.016(3) 0.017(3) 0.017(3) 0.005(3) 0.007(2) 0.006(2)
O12 0.020(3) 0.029(4) 0.013(3) 0.003(3) 0.005(2) 0.003(3)
O13 0.017(3) 0.027(4) 0.017(3) 0.006(3) 0.007(2) 0.002(3)
O14 0.016(3) 0.019(3) 0.016(3) 0.001(3) 0.006(2) -0.001(3)
O15 0.015(3) 0.018(3) 0.030(4) 0.000(3) 0.008(3) 0.000(3)
O16 0.017(3) 0.017(3) 0.017(3) 0.000(3) 0.002(2) -0.004(3)
O17 0.018(3) 0.022(3) 0.011(3) 0.003(3) 0.007(2) 0.000(3)
O18 0.019(3) 0.021(4) 0.023(4) 0.005(3) 0.010(3) 0.004(3)
O19 0.019(3) 0.027(4) 0.018(3) 0.005(3) 0.009(3) 0.001(3)
O20 0.021(3) 0.018(3) 0.024(4) 0.005(3) 0.011(3) 0.003(3)
O21 0.019(3) 0.032(4) 0.017(3) 0.004(3) 0.007(3) 0.004(3)
O22 0.011(3) 0.014(3) 0.016(3) 0.000(3) 0.007(2) -0.001(2)
O23 0.015(3) 0.028(4) 0.021(4) 0.008(3) 0.004(3) 0.001(3)
O24 0.026(3) 0.020(4) 0.028(4) -0.001(3) 0.009(3) -0.004(3)
O25 0.026(3) 0.020(4) 0.026(4) 0.007(3) 0.017(3) 0.006(3)
O26 0.018(3) 0.032(4) 0.025(4) 0.016(3) 0.007(3) 0.006(3)
O27 0.021(3) 0.032(4) 0.015(3) 0.002(3) 0.005(3) 0.002(3)
O28 0.015(3) 0.017(3) 0.013(3) 0.003(3) 0.005(2) -0.002(2)
O29 0.029(4) 0.032(4) 0.022(4) -0.004(3) 0.018(3) -0.001(3)
O30 0.030(4) 0.027(4) 0.026(4) 0.004(3) 0.010(3) 0.009(3)
O31 0.025(4) 0.033(4) 0.029(4) 0.011(3) 0.011(3) -0.001(3)
O32 0.029(4) 0.025(4) 0.028(4) -0.012(3) 0.008(3) -0.003(3)
O33 0.034(4) 0.044(5) 0.023(4) 0.011(3) 0.012(3) 0.011(3)
O34 0.021(3) 0.021(4) 0.023(4) 0.011(3) 0.009(3) 0.004(3)
OW1 0.27(3) 0.090(14) 0.32(3) 0.012(17) -0.03(2) 0.042(16)
OW2 0.028(4) 0.040(4) 0.023(4) 0.008(3) 0.013(3) 0.006(3)
N1 0.043(6) 0.067(8) 0.043(6) 0.004(6) 0.007(5) 0.019(5)
N2 0.018(4) 0.028(5) 0.046(6) 0.001(4) 0.016(4) -0.002(4)
N3 0.039(5) 0.031(5) 0.040(6) -0.006(4) 0.019(4) -0.004(4)
N4 0.030(5) 0.055(7) 0.053(7) 0.027(5) 0.023(4) 0.014(5)
N5 0.023(5) 0.077(8) 0.026(5) 0.012(5) 0.009(4) 0.007(5)
N6 0.028(5) 0.063(7) 0.028(5) -0.012(5) -0.002(4) 0.014(5)
N7 0.076(8) 0.040(6) 0.045(7) 0.011(5) 0.023(6) -0.005(6)
N8 0.046(6) 0.044(6) 0.061(7) 0.009(5) 0.025(5) -0.007(5)
N9 0.058(7) 0.040(7) 0.080(9) 0.013(6) -0.013(6) 0.008(6)
N10 0.037(6) 0.084(9) 0.032(6) -0.003(6) 0.005(4) -0.019(6)
C1 0.068(7) 0.071(8) 0.087(9) -0.020(7) -0.002(6) 0.035(7)
C2 0.092(8) 0.081(8) 0.081(9) -0.005(7) 0.032(7) 0.053(7)
C3 0.141(17) 0.094(15) 0.112(16) 0.011(12) 0.101(14) 0.000(12)
C4 0.071(11) 0.081(13) 0.113(16) 0.012(12) 0.014(10) 0.016(10)
C5 0.093(9) 0.114(10) 0.110(10) 0.029(8) 0.037(8) 0.006(8)
C7 0.106(15) 0.101(16) 0.15(2) -0.045(15) 0.014(13) 0.058(13)
C11 0.081(10) 0.053(9) 0.058(10) -0.018(8) 0.040(8) 0.001(8)
C13 0.098(14) 0.077(13) 0.15(2) 0.043(13) 0.075(13) 0.006(11)
C15 0.055(8) 0.043(8) 0.079(11) 0.010(7) 0.036(7) 0.004(6)

loop_
_atom_type_symbol
_atom_type_description
_atom_type_scat_dispersion_real
_atom_type_scat_dispersion_imag
_atom_type_scat_source
C C 0.0033 0.0016 'International Tables Vol C Tables 4.2.6.8 and 6.1.1.4'
H H 0.0000 0.0000 'International Tables Vol C Tables 4.2.6.8 and 6.1.1.4'
N N 0.0061 0.0033 'International Tables Vol C Tables 4.2.6.8 and 6.1.1.4'
O O 0.0106 0.0060 'International Tables Vol C Tables 4.2.6.8 and 6.1.1.4'
Si Si 0.0817 0.0704 'International Tables Vol C Tables 4.2.6.8 and 6.1.1.4'
Co Co 0.3494 0.9721 'International Tables Vol C Tables 4.2.6.8 and 6.1.1.4'
W W -0.8490 6.8722 'International Tables Vol C Tables 4.2.6.8 and 6.1.1.4'

loop_
_geom_angle_atom_site_label_1
_geom_angle_atom_site_label_2
_geom_angle_atom_site_label_3
_geom_angle
_geom_angle_site_symmetry_1
_geom_angle_site_symmetry_3
O23 W1 O9 100.9(3) . .
O23 W1 O13 101.2(3) . .
O9 W1 O13 92.9(3) . .
O23 W1 O6 98.9(3) . .
O9 W1 O6 90.9(3) . .
O13 W1 O6 158.5(2) . .
O23 W1 O22 101.5(3) . .
O9 W1 O22 157.2(2) . .
O13 W1 O22 86.8(3) . .
O6 W1 O22 81.7(2) . .
O23 W1 O1 170.1(3) . .
O9 W1 O1 73.2(2) . .
O13 W1 O1 87.2(2) . .
O6 W1 O1 73.6(2) . .
O22 W1 O1 84.0(2) . .
O24 W2 O5 103.4(3) . .
O24 W2 O20 104.4(3) . .
O5 W2 O20 97.8(3) . .
O24 W2 O15 94.2(3) . .
O5 W2 O15 158.3(2) . .
O20 W2 O15 89.8(3) . .
O24 W2 O10 89.9(3) . .
O5 W2 O10 88.2(3) . .
O20 W2 O10 162.6(2) . .
O15 W2 O10 79.1(3) . .
O24 W2 O28 161.4(3) . .
O5 W2 O28 85.4(2) . .
O20 W2 O28 90.3(2) . .
O15 W2 O28 74.2(2) . .
O10 W2 O28 73.9(2) . .
O30 W3 O15 102.7(3) . .
O30 W3 O34 103.4(3) . .
O15 W3 O34 90.8(3) . .
O30 W3 O2 100.1(3) . .
O15 W3 O2 91.0(3) . .
O34 W3 O2 155.4(3) . .
O30 W3 O22 101.4(3) . .
O15 W3 O22 155.8(3) . .
O34 W3 O22 86.0(2) . .
O2 W3 O22 82.4(2) . .
O30 W3 O28 170.8(3) . .
O15 W3 O28 72.1(2) . .
O34 W3 O28 84.5(2) . .
O2 W3 O28 72.8(2) . .
O22 W3 O28 83.7(2) . .
O33 W4 O26 102.0(3) . .
O33 W4 O27 101.5(3) . .
O26 W4 O27 93.8(3) . .
O33 W4 O34 101.9(3) . .
O26 W4 O34 89.3(3) . .
O27 W4 O34 155.2(3) . .
O33 W4 O13 100.4(3) . .
O26 W4 O13 157.1(3) . .
O27 W4 O13 86.3(3) . .
O34 W4 O13 81.5(3) . .
O33 W4 O17 172.6(3) . .
O26 W4 O17 74.6(2) . .
O27 W4 O17 72.4(2) . .
O34 W4 O17 84.8(2) . .
O13 W4 O17 83.7(2) . .
O25 W5 O3 101.3(3) . .
O25 W5 O16 98.8(3) . .
O3 W5 O16 95.6(3) . .
O25 W5 O4 99.7(3) . .
O3 W5 O4 90.6(2) . .
O16 W5 O4 158.9(3) . .
O25 W5 O6 99.1(3) . .
O3 W5 O6 158.8(2) . .
O16 W5 O6 86.8(3) . .
O4 W5 O6 80.4(2) . .
O25 W5 O1 171.5(2) . .
O3 W5 O1 86.2(2) . .
O16 W5 O1 76.4(2) . .
O4 W5 O1 84.0(2) . .
O6 W5 O1 73.9(2) . .
O29 W6 O11 103.4(3) . .
O29 W6 O10 100.8(3) . .
O11 W6 O10 95.8(3) . .
O29 W6 O4 99.2(3) . .
O11 W6 O4 90.8(3) . .
O10 W6 O4 156.9(2) . .
O29 W6 O2 97.5(3) . .
O11 W6 O2 158.5(2) . .
O10 W6 O2 85.4(3) . .
O4 W6 O2 80.6(2) . .
O29 W6 O28 170.2(3) . .
O11 W6 O28 85.8(2) . .
O10 W6 O28 74.5(2) . .
O4 W6 O28 84.0(2) . .
O2 W6 O28 73.8(2) . .
O32 W7 O8 103.9(3) . .
O32 W7 O12 100.9(3) . .
O8 W7 O12 95.3(3) . .
O32 W7 O16 100.5(3) . .
O8 W7 O16 90.2(3) . .
O12 W7 O16 156.0(3) . .
O32 W7 O9 98.4(3) . .
O8 W7 O9 157.1(3) . .
O12 W7 O9 85.4(2) . .
O16 W7 O9 80.6(2) . .
O32 W7 O1 168.2(2) . .
O8 W7 O1 86.1(2) . .
O12 W7 O1 84.1(2) . .
O16 W7 O1 73.0(2) . .
O9 W7 O1 71.2(2) . .
O31 W8 O18 103.9(3) . .
O31 W8 O19 100.2(3) . .
O18 W8 O19 93.3(3) . .
O31 W8 O20 99.5(3) . .
O18 W8 O20 92.4(3) . .
O19 W8 O20 157.5(2) . .
O31 W8 O26 98.1(3) . .
O18 W8 O26 158.0(3) . .
O19 W8 O26 83.6(3) . .
O20 W8 O26 83.0(3) . .
O31 W8 O17 169.9(3) . .
O18 W8 O17 85.2(2) . .
O19 W8 O17 74.5(2) . .
O20 W8 O17 84.3(2) . .
O26 W8 O17 72.9(2) . .
O21 W9 O7 104.7(3) . .
O21 W9 O12 99.3(3) . .
O7 W9 O12 95.1(3) . .
O21 W9 O19 97.7(3) . .
O7 W9 O19 90.8(3) . .
O12 W9 O19 159.9(3) . .
O21 W9 O27 95.3(3) . .
O7 W9 O27 159.3(3) . .
O12 W9 O27 86.9(3) . .
O19 W9 O27 81.0(3) . .
O21 W9 O17 166.8(3) . .
O7 W9 O17 86.6(2) . .
O12 W9 O17 86.1(2) . .
O19 W9 O17 75.1(2) . .
O27 W9 O17 72.9(2) . .
O1 Si1 O14 110.5(3) . .
O1 Si1 O28 108.7(3) . .
O14 Si1 O28 110.0(3) . .
O1 Si1 O17 108.6(3) . .
O14 Si1 O17 110.9(3) . .
O28 Si1 O17 108.2(3) . .
O25 Co1 N4 90.1(3) 2_675 .
O25 Co1 O4 93.4(2) 2_675 .
N4 Co1 O4 172.1(3) . .
O25 Co1 N2 82.2(3) 2_675 .
N4 Co1 N2 80.8(4) . .
O4 Co1 N2 106.6(3) . .
O25 Co1 O22 141.5(2) 2_675 .
N4 Co1 O22 84.4(3) . .
O4 Co1 O22 88.5(2) . .
N2 Co1 O22 133.8(3) . .
O25 Co1 O6 76.2(2) 2_675 .
N4 Co1 O6 102.4(3) . .
O4 Co1 O6 71.7(2) . .
N2 Co1 O6 158.2(3) . .
O22 Co1 O6 68.0(2) . .
O25 Co1 O2 147.6(2) 2_675 .
N4 Co1 O2 110.0(3) . .
O4 Co1 O2 70.1(2) . .
N2 Co1 O2 76.6(3) . .
O22 Co1 O2 68.0(2) . .
O6 Co1 O2 121.1(2) . .
O18 Co2 O7 91.6(3) 2_575 2_575
O18 Co2 O3 94.3(2) 2_575 .
O7 Co2 O3 173.0(2) 2_575 .
O18 Co2 O11 175.5(2) 2_575 .
O7 Co2 O11 92.5(2) 2_575 .
O3 Co2 O11 81.6(2) . .
O18 Co2 O14 93.5(2) 2_575 2_575
O7 Co2 O14 92.8(2) 2_575 2_575
O3 Co2 O14 83.0(2) . 2_575
O11 Co2 O14 84.4(2) . 2_575
O18 Co2 OW2 88.9(3) 2_575 .
O7 Co2 OW2 88.2(2) 2_575 .
O3 Co2 OW2 95.7(2) . .
O11 Co2 OW2 93.2(2) . .
O14 Co2 OW2 177.3(3) 2_575 .
O5 Co3 O8 91.6(2) 2_575 .
O5 Co3 O3 92.7(2) 2_575 .
O8 Co3 O3 95.3(2) . .
O5 Co3 O14 175.9(2) 2_575 .
O8 Co3 O14 92.3(2) . .
O3 Co3 O14 88.4(2) . .
O5 Co3 O11 94.3(2) 2_575 2_575
O8 Co3 O11 90.9(2) . 2_575
O3 Co3 O11 170.5(2) . 2_575
O14 Co3 O11 84.2(2) . 2_575
O5 Co3 O14 90.0(2) 2_575 2_575
O8 Co3 O14 177.6(2) . 2_575
O3 Co3 O14 82.7(2) . 2_575
O14 Co3 O14 86.2(2) . 2_575
O11 Co3 O14 90.8(2) 2_575 2_575
N5 Co4 N6 83.0(4) . .
N5 Co4 N10 177.3(4) . .
N6 Co4 N10 99.5(5) . .
N5 Co4 N1 96.3(4) . .
N6 Co4 N1 178.0(4) . .
N10 Co4 N1 81.2(5) . .
N5 Co4 O23 90.1(3) . 2_676
N6 Co4 O23 88.5(3) . 2_676
N10 Co4 O23 91.0(3) . 2_676
N1 Co4 O23 89.6(3) . 2_676
N5 Co4 O21 90.1(3) . .
N6 Co4 O21 91.7(3) . .
N10 Co4 O21 88.8(3) . .
N1 Co4 O21 90.3(3) . .
O23 Co4 O21 179.7(3) 2_676 .
N9 Co5 N8 84.0(4) . .
N9 Co5 N3 178.1(4) . .
N8 Co5 N3 94.2(4) . .
N9 Co5 N7 99.8(5) . .
N8 Co5 N7 106.7(4) . .
N3 Co5 N7 81.2(4) . .
N9 Co5 O10 91.0(3) . .
N8 Co5 O10 160.2(3) . .
N3 Co5 O10 90.6(3) . .
N7 Co5 O10 93.0(3) . .
N9 Co5 O24 88.1(4) . .
N8 Co5 O24 88.2(3) . .
N3 Co5 O24 91.3(3) . .
N7 Co5 O24 163.6(3) . .
O10 Co5 O24 72.5(2) . .
Si1 O1 W5 125.3(3) . .
Si1 O1 W7 122.2(3) . .
W5 O1 W7 90.4(2) . .
Si1 O1 W1 125.3(3) . .
W5 O1 W1 92.39(18) . .
W7 O1 W1 91.31(19) . .
W3 O2 W6 122.6(3) . .
W3 O2 Co1 101.5(2) . .
W6 O2 Co1 97.4(2) . .
W5 O3 Co2 129.6(3) . .
W5 O3 Co3 131.9(3) . .
Co2 O3 Co3 97.3(2) . .
W6 O4 W5 143.8(3) . .
W6 O4 Co1 107.4(3) . .
W5 O4 Co1 106.0(2) . .
W2 O5 Co3 139.9(3) . 2_575
W1 O6 W5 119.3(3) . .
W1 O6 Co1 102.8(3) . .
W5 O6 Co1 97.9(2) . .
W9 O7 Co2 137.1(4) . 2_575
W7 O8 Co3 137.6(3) . .
W1 O9 W7 124.3(3) . .
W6 O10 W2 117.1(3) . .
W6 O10 Co5 145.0(3) . .
W2 O10 Co5 97.9(2) . .
W6 O11 Co2 130.1(3) . .
W6 O11 Co3 131.9(3) . 2_575
Co2 O11 Co3 95.8(2) . 2_575
W9 O12 W7 147.9(3) . .
W1 O13 W4 153.5(3) . .
Si1 O14 Co3 122.4(3) . .
Si1 O14 Co3 121.7(3) . 2_575
Co3 O14 Co3 93.8(2) . 2_575
Si1 O14 Co2 120.8(3) . 2_575
Co3 O14 Co2 95.2(2) . 2_575
Co3 O14 Co2 96.1(2) 2_575 2_575
W3 O15 W2 121.6(3) . .
W5 O16 W7 119.3(3) . .
Si1 O17 W9 123.5(3) . .
Si1 O17 W8 124.8(3) . .
W9 O17 W8 90.35(19) . .
Si1 O17 W4 126.0(3) . .
W9 O17 W4 91.6(2) . .
W8 O17 W4 90.1(2) . .
W8 O18 Co2 137.1(3) . 2_575
W8 O19 W9 118.4(3) . .
W2 O20 W8 145.8(4) . .
W9 O21 Co4 139.0(3) . .
W1 O22 W3 147.1(3) . .
W1 O22 Co1 104.9(2) . .
W3 O22 Co1 104.7(2) . .
W1 O23 Co4 134.9(3) . 2_676
W2 O24 Co5 99.8(3) . .
W5 O25 Co1 160.7(4) . 2_675
W4 O26 W8 121.7(3) . .
W4 O27 W9 122.9(3) . .
Si1 O28 W2 123.1(3) . .
Si1 O28 W6 124.3(3) . .
W2 O28 W6 93.6(2) . .
Si1 O28 W3 124.1(3) . .
W2 O28 W3 92.0(2) . .
W6 O28 W3 90.37(19) . .
W3 O34 W4 156.3(4) . .
C6 N1 Co4 104.2(8) . .
C2 N2 Co1 111.0(8) . .
C15 N3 Co5 109.3(8) . .
C1 N4 Co1 109.0(8) . .
C5 N5 Co4 111.0(9) . .
C4 N6 Co4 108.3(8) . .
C11 N7 Co5 108.8(8) . .
C8 N8 Co5 109.5(9) . .
C9 N9 Co5 111.2(10) . .
C13 N10 Co4 111.5(9) . .
C2 C1 N4 122.0(12) . .
C1 C2 C7 123.6(15) . .
C1 C2 N2 114.3(12) . .
C7 C2 N2 120.7(15) . .
C5 C4 N6 109.1(15) . .
C5 C4 C10 112.2(16) . .
N6 C4 C10 115.0(14) . .
C4 C5 N5 103.2(14) . .
C13 C6 C12 117.4(18) . .
C13 C6 N1 113.7(15) . .
C12 C6 N1 105.0(14) . .
C9 C8 N8 116.3(15) . .
N9 C9 C8 118.6(16) . .
N9 C9 C14 103.7(13) . .
C8 C9 C14 105.5(15) . .
N7 C11 C15 108.2(10) . .
N7 C11 C3 112.0(13) . .
C15 C11 C3 112.1(13) . .
C6 C13 N10 110.9(16) . .
N3 C15 C11 110.2(11) . .

loop_
_geom_bond_atom_site_label_1
_geom_bond_atom_site_label_2
_geom_bond_distance
_geom_bond_site_symmetry_2
W1 O23 1.736(6) .
W1 O9 1.858(6) .
W1 O13 1.861(6) .
W1 O6 1.912(6) .
W1 O22 1.955(6) .
W1 O1 2.411(5) .
W2 O24 1.736(6) .
W2 O5 1.752(6) .
W2 O20 1.866(6) .
W2 O15 2.054(6) .
W2 O10 2.071(6) .
W2 O28 2.259(5) .
W3 O30 1.709(6) .
W3 O15 1.859(6) .
W3 O34 1.875(6) .
W3 O2 1.913(6) .
W3 O22 1.964(5) .
W3 O28 2.486(6) .
W4 O33 1.714(7) .
W4 O26 1.851(6) .
W4 O27 1.858(6) .
W4 O34 1.930(6) .
W4 O13 1.976(6) .
W4 O17 2.448(6) .
W5 O25 1.726(6) .
W5 O3 1.793(6) .
W5 O16 1.887(6) .
W5 O4 1.987(6) .
W5 O6 2.036(6) .
W5 O1 2.308(6) .
W6 O29 1.726(6) .
W6 O11 1.803(6) .
W6 O10 1.887(6) .
W6 O4 1.959(5) .
W6 O2 2.017(6) .
W6 O28 2.372(6) .
W7 O32 1.722(6) .
W7 O8 1.772(6) .
W7 O12 1.915(6) .
W7 O16 1.974(6) .
W7 O9 2.023(6) .
W7 O1 2.388(6) .
W8 O31 1.722(6) .
W8 O18 1.778(6) .
W8 O19 1.907(6) .
W8 O20 1.985(6) .
W8 O26 2.057(6) .
W8 O17 2.376(6) .
W9 O21 1.743(6) .
W9 O7 1.767(6) .
W9 O12 1.900(6) .
W9 O19 1.964(6) .
W9 O27 2.026(6) .
W9 O17 2.312(6) .
Si1 O1 1.638(6) .
Si1 O14 1.642(6) .
Si1 O28 1.642(6) .
Si1 O17 1.644(6) .
Co1 O25 2.110(6) 2_675
Co1 N4 2.111(9) .
Co1 O4 2.119(6) .
Co1 N2 2.130(8) .
Co1 O22 2.214(6) .
Co1 O6 2.309(6) .
Co1 O2 2.348(6) .
Co2 O18 2.031(6) 2_575
Co2 O7 2.046(6) 2_575
Co2 O3 2.104(6) .
Co2 O11 2.108(6) .
Co2 O14 2.129(6) 2_575
Co2 OW2 2.214(6) .
Co3 O5 2.032(6) 2_575
Co3 O8 2.033(6) .
Co3 O3 2.115(6) .
Co3 O14 2.121(6) .
Co3 O11 2.123(6) 2_575
Co3 O14 2.129(6) 2_575
Co4 N5 2.070(9) .
Co4 N6 2.087(10) .
Co4 N10 2.104(10) .
Co4 N1 2.118(11) .
Co4 O23 2.188(6) 2_676
Co4 O21 2.189(6) .
Co5 N9 2.091(10) .
Co5 N8 2.103(10) .
Co5 N3 2.105(9) .
Co5 N7 2.137(10) .
Co5 O10 2.159(6) .
Co5 O24 2.397(7) .
O5 Co3 2.032(6) 2_575
O7 Co2 2.046(6) 2_575
O11 Co3 2.123(6) 2_575
O14 Co3 2.129(6) 2_575
O14 Co2 2.129(6) 2_575
O18 Co2 2.031(6) 2_575
O23 Co4 2.188(6) 2_676
O25 Co1 2.110(6) 2_675
N1 C6 1.52(2) .
N2 C2 1.447(16) .
N3 C15 1.445(14) .
N4 C1 1.422(17) .
N5 C5 1.58(2) .
N6 C4 1.60(2) .
N7 C11 1.498(17) .
N8 C8 1.507(19) .
N9 C9 1.43(2) .
N10 C13 1.40(2) .
C1 C2 1.36(2) .
C2 C7 1.40(2) .
C3 C11 1.537(19) .
C4 C5 1.50(2) .
C4 C10 1.63(2) .
C6 C13 1.39(2) .
C6 C12 1.470(16) .
C8 C9 1.444(16) .
C9 C14 1.559(16) .
C11 C15 1.50(2) .
